data_7006882
loop_
_publ_author_name
'MacDougall, Dugald J.'
'Noll, Bruce C.'
'Kennedy, Alan R.'
'Henderson, Kenneth W.'

_publ_section_title
;
 4-Methoxy- and 4-cyano-substituted lithium aryloxides: electronic
 effects of substituents on aggregation.
;
_journal_issue 15
_journal_name_full 'Dalton transactions (Cambridge, England : 2003)'
_journal_page_first 1875
_journal_page_last 1884
_journal_paper_doi 10.1039/b515011f
_journal_year 2006
_chemical_formula_moiety 'C23 H36 Li N O3'
_chemical_formula_sum 'C23 H36 Li N O3'
_chemical_formula_weight 381.47
_chemical_name_common 'lithium 2,6-di-t-butyl-4-cyanophenoxide THF'
_chemical_name_systematic
;
?
;
_space_group_IT_number 14
_symmetry_cell_setting monoclinic
_symmetry_space_group_name_Hall '-P 2yn'
_symmetry_space_group_name_H-M 'P 1 21/n 1'
_atom_sites_solution_hydrogens geom
_atom_sites_solution_primary direct
_atom_sites_solution_secondary difmap
_audit_creation_method SHELXL-97
_cell_angle_alpha 90.00
_cell_angle_beta 91.759(1)
_cell_angle_gamma 90.00
_cell_formula_units_Z 4
_cell_length_a 11.9150(2)
_cell_length_b 14.8575(2)
_cell_length_c 12.5174(3)
_cell_measurement_reflns_used 5217
_cell_measurement_temperature 123(2)
_cell_measurement_theta_max 27.48
_cell_measurement_theta_min 1.00
_cell_volume 2214.87(7)
_computing_data_collection 'Denzo & Collect'
_computing_structure_refinement 'SHELXL-97 (Sheldrick, 1997)'
_diffrn_ambient_temperature 123(2)
_diffrn_measured_fraction_theta_full 0.996
_diffrn_measured_fraction_theta_max 0.996
_diffrn_measurement_device_type 'Nonius Kappa CCD'
_diffrn_measurement_method '\w and \f scans'
_diffrn_radiation_monochromator graphite
_diffrn_radiation_source 'fine-focus sealed tube'
_diffrn_radiation_type MoK\a
_diffrn_radiation_wavelength 0.71073
_diffrn_reflns_av_R_equivalents 0.0277
_diffrn_reflns_av_sigmaI/netI 0.0491
_diffrn_reflns_limit_h_max 15
_diffrn_reflns_limit_h_min -15
_diffrn_reflns_limit_k_max 16
_diffrn_reflns_limit_k_min -19
_diffrn_reflns_limit_l_max 16
_diffrn_reflns_limit_l_min -16
_diffrn_reflns_number 8960
_diffrn_reflns_theta_full 27.51
_diffrn_reflns_theta_max 27.51
_diffrn_reflns_theta_min 2.13
_exptl_absorpt_coefficient_mu 0.073
_exptl_absorpt_correction_type none
_exptl_crystal_colour 'clear colorless'
_exptl_crystal_density_diffrn 1.144
_exptl_crystal_density_method 'not measured'
_exptl_crystal_description cube
_exptl_crystal_F_000 832
_exptl_crystal_size_max 0.50
_exptl_crystal_size_mid 0.25
_exptl_crystal_size_min 0.25
_refine_diff_density_max 0.250
_refine_diff_density_min -0.274
_refine_diff_density_rms 0.042
_refine_ls_extinction_method none
_refine_ls_goodness_of_fit_ref 1.014
_refine_ls_hydrogen_treatment mixed
_refine_ls_matrix_type full
_refine_ls_number_parameters 382
_refine_ls_number_reflns 5088
_refine_ls_number_restraints 0
_refine_ls_restrained_S_all 1.014
_refine_ls_R_factor_all 0.0795
_refine_ls_R_factor_gt 0.0465
_refine_ls_shift/su_max 0.001
_refine_ls_shift/su_mean 0.000
_refine_ls_structure_factor_coef Fsqd
_refine_ls_weighting_details 'calc w=1/[\s^2^(Fo^2^)+(0.0513P)^2^+0.6231P] where P=(Fo^2^+2Fc^2^)/3'
_refine_ls_weighting_scheme calc
_refine_ls_wR_factor_gt 0.1011
_refine_ls_wR_factor_ref 0.1161
_reflns_number_gt 3564
_reflns_number_total 5088
_reflns_threshold_expression I>2sigma(I)
_cod_data_source_file b515011f.txt
_cod_data_source_block kengone
_cod_original_cell_volume 2214.88(7)
_cod_original_sg_symbol_H-M P21/n
_cod_database_code 7006882

loop_
_symmetry_equiv_pos_as_xyz
'x, y, z'
'-x+1/2, y+1/2, -z+1/2'
'-x, -y, -z'
'x-1/2, -y-1/2, z-1/2'

loop_
_atom_site_label
_atom_site_type_symbol
_atom_site_fract_x
_atom_site_fract_y
_atom_site_fract_z
_atom_site_U_iso_or_equiv
_atom_site_adp_type
_atom_site_occupancy
_atom_site_symmetry_multiplicity
_atom_site_calc_flag
_atom_site_refinement_flags
_atom_site_disorder_assembly
_atom_site_disorder_group
Li1 Li 1.0581(2) 0.25692(16) 0.46297(19) 0.0242(5) Uani 1 1 d . . .
O1 O 1.08837(8) 0.15811(6) 0.38483(7) 0.0214(2) Uani 1 1 d . . .
O2 O 0.92017(9) 0.33264(7) 0.42218(9) 0.0334(3) Uani 1 1 d . . .
O3 O 1.03735(9) 0.24628(7) 0.61946(8) 0.0300(3) Uani 1 1 d . . .
N1 N 1.32322(10) -0.14358(8) 0.06356(10) 0.0250(3) Uani 1 1 d . . .
C1 C 1.13127(11) 0.09920(9) 0.32321(11) 0.0175(3) Uani 1 1 d . . .
C2 C 1.21275(11) 0.03420(9) 0.36432(11) 0.0174(3) Uani 1 1 d . . .
C3 C 1.10010(11) 0.09646(9) 0.21002(11) 0.0179(3) Uani 1 1 d . . .
C4 C 1.14994(12) 0.03413(9) 0.14517(11) 0.0192(3) Uani 1 1 d . . .
C5 C 1.22965(11) -0.02772(9) 0.18565(11) 0.0195(3) Uani 1 1 d . . .
C6 C 1.25904(11) -0.02658(9) 0.29490(11) 0.0191(3) Uani 1 1 d . . .
C7 C 1.28005(11) -0.09174(10) 0.11708(11) 0.0205(3) Uani 1 1 d . . .
C8 C 1.24699(12) 0.03374(9) 0.48391(11) 0.0203(3) Uani 1 1 d . . .
C9 C 1.14399(13) 0.01944(11) 0.55242(12) 0.0242(3) Uani 1 1 d . . .
C10 C 1.30468(13) 0.12319(11) 0.51459(13) 0.0244(3) Uani 1 1 d . . .
C11 C 1.33069(14) -0.04201(11) 0.51160(13) 0.0284(4) Uani 1 1 d . . .
C12 C 1.01423(11) 0.16406(9) 0.16308(11) 0.0192(3) Uani 1 1 d . . .
C13 C 1.06158(14) 0.25960(10) 0.17459(13) 0.0252(3) Uani 1 1 d . . .
C14 C 0.90229(13) 0.15539(12) 0.21969(14) 0.0282(4) Uani 1 1 d . . .
C15 C 0.98885(15) 0.14850(12) 0.04367(13) 0.0292(4) Uani 1 1 d . . .
C16 C 0.80368(14) 0.30786(13) 0.42801(14) 0.0352(4) Uani 1 1 d . A .
C17 C 0.74361(15) 0.36369(13) 0.34276(14) 0.0349(4) Uani 1 1 d . . .
C18 C 0.80982(15) 0.45113(12) 0.34706(15) 0.0362(4) Uani 1 1 d . A .
C19 C 0.9299(2) 0.42053(16) 0.3661(3) 0.0270(7) Uani 0.709(7) 1 d P A 1
H19A H 0.9682 0.4131 0.2976 0.032 Uiso 0.709(7) 1 calc PR A 1
H19B H 0.9723 0.4644 0.4110 0.032 Uiso 0.709(7) 1 calc PR A 1
C20 C 0.94733(15) 0.19749(12) 0.66871(14) 0.0314(4) Uani 1 1 d . A .
C21 C 0.89626(15) 0.26171(13) 0.74646(15) 0.0433(5) Uani 1 1 d . . .
H21A H 0.8336 0.2957 0.7119 0.052 Uiso 1 1 d R A .
H21B H 0.8679 0.2291 0.8091 0.052 Uiso 1 1 d R . .
C22 C 0.9898(2) 0.32516(19) 0.7763(2) 0.0356(9) Uani 0.709(7) 1 d P A 1
H22A H 1.0356 0.2997 0.8363 0.043 Uiso 0.709(7) 1 d PR A 1
H22B H 0.9619 0.3853 0.7968 0.043 Uiso 0.709(7) 1 d PR A 1
C23 C 1.05790(18) 0.32840(13) 0.67813(15) 0.0386(4) Uani 1 1 d . A .
C19A C 0.9142(9) 0.4210(7) 0.4083(9) 0.055(3) Uiso 0.291(7) 1 d P A 2
H19C H 0.9809 0.4412 0.3696 0.066 Uiso 0.291(7) 1 calc PR A 2
H19D H 0.9165 0.4506 0.4792 0.066 Uiso 0.291(7) 1 calc PR A 2
C22A C 0.9510(6) 0.3473(4) 0.7265(6) 0.0304(19) Uiso 0.291(7) 1 d P A 2
H22C H 0.9634 0.3805 0.7945 0.036 Uiso 0.291(7) 1 calc PR A 2
H22D H 0.9034 0.3846 0.6779 0.036 Uiso 0.291(7) 1 calc PR A 2
H4 H 1.1316(12) 0.0326(10) 0.0686(12) 0.019(4) Uiso 1 1 d . . .
H6 H 1.3163(12) -0.0711(10) 0.3209(11) 0.020(4) Uiso 1 1 d . . .
H9A H 1.1661(14) 0.0218(11) 0.6293(14) 0.037(5) Uiso 1 1 d . . .
H9B H 1.1064(14) -0.0387(12) 0.5368(13) 0.032(4) Uiso 1 1 d . . .
H9C H 1.0865(14) 0.0674(12) 0.5398(13) 0.035(5) Uiso 1 1 d . . .
H10A H 1.2574(13) 0.1750(11) 0.4980(12) 0.027(4) Uiso 1 1 d . . .
H10B H 1.3241(13) 0.1243(11) 0.5934(14) 0.029(4) Uiso 1 1 d . . .
H10C H 1.3764(15) 0.1299(11) 0.4764(13) 0.034(4) Uiso 1 1 d . . .
H11A H 1.3488(14) -0.0416(11) 0.5895(15) 0.034(5) Uiso 1 1 d . . .
H11B H 1.4042(15) -0.0350(11) 0.4731(14) 0.034(5) Uiso 1 1 d . . .
H11C H 1.2982(14) -0.1042(12) 0.4945(13) 0.034(4) Uiso 1 1 d . . .
H13A H 1.0809(14) 0.2749(11) 0.2486(14) 0.035(5) Uiso 1 1 d . . .
H13B H 1.0090(13) 0.3022(11) 0.1457(13) 0.029(4) Uiso 1 1 d . . .
H13C H 1.1316(15) 0.2669(11) 0.1333(13) 0.033(4) Uiso 1 1 d . . .
H14A H 0.8716(15) 0.0939(13) 0.2090(14) 0.045(5) Uiso 1 1 d . . .
H14B H 0.9111(13) 0.1651(11) 0.2984(14) 0.028(4) Uiso 1 1 d . . .
H14C H 0.8479(14) 0.1987(12) 0.1900(13) 0.030(4) Uiso 1 1 d . . .
H15A H 0.9599(15) 0.0872(13) 0.0302(14) 0.040(5) Uiso 1 1 d . . .
H15B H 0.9312(15) 0.1935(12) 0.0170(14) 0.040(5) Uiso 1 1 d . . .
H15C H 1.0574(15) 0.1593(11) -0.0016(14) 0.038(5) Uiso 1 1 d . . .
H16A H 0.7783(15) 0.3259(12) 0.4988(15) 0.044(5) Uiso 1 1 d . . .
H16B H 0.7979(14) 0.2418(13) 0.4188(14) 0.038(5) Uiso 1 1 d . . .
H17A H 0.7485(14) 0.3329(12) 0.2747(15) 0.039(5) Uiso 1 1 d . . .
H17B H 0.6627(16) 0.3713(12) 0.3582(14) 0.044(5) Uiso 1 1 d . . .
H18A H 0.8054(15) 0.4852(13) 0.2784(15) 0.047(5) Uiso 1 1 d . . .
H18B H 0.7824(18) 0.4926(15) 0.4076(18) 0.066(6) Uiso 1 1 d . . .
H20A H 0.8954(15) 0.1766(12) 0.6109(15) 0.040(5) Uiso 1 1 d . . .
H20B H 0.9810(15) 0.1432(13) 0.7052(15) 0.047(5) Uiso 1 1 d . . .
H23A H 1.033(2) 0.3796(18) 0.631(2) 0.095(9) Uiso 1 1 d . . .
H23B H 1.137(2) 0.3328(16) 0.697(2) 0.083(8) Uiso 1 1 d . . .

loop_
_atom_site_aniso_label
_atom_site_aniso_U_11
_atom_site_aniso_U_22
_atom_site_aniso_U_33
_atom_site_aniso_U_23
_atom_site_aniso_U_13
_atom_site_aniso_U_12
Li1 0.0283(13) 0.0185(12) 0.0260(13) -0.0011(10) 0.0051(10) -0.0009(10)
O1 0.0254(5) 0.0187(5) 0.0202(5) -0.0037(4) 0.0017(4) 0.0032(4)
O2 0.0300(6) 0.0246(6) 0.0457(7) 0.0010(5) 0.0011(5) 0.0056(5)
O3 0.0403(6) 0.0245(6) 0.0259(6) -0.0046(5) 0.0133(5) -0.0083(5)
N1 0.0284(7) 0.0239(7) 0.0226(6) -0.0003(5) 0.0018(5) 0.0052(6)
C1 0.0170(7) 0.0157(7) 0.0199(7) -0.0013(6) 0.0026(5) -0.0028(5)
C2 0.0174(7) 0.0161(7) 0.0189(7) 0.0006(6) 0.0003(5) -0.0037(5)
C3 0.0176(7) 0.0160(7) 0.0201(7) -0.0002(6) 0.0001(5) -0.0017(6)
C4 0.0211(7) 0.0192(7) 0.0171(7) -0.0003(6) -0.0014(6) -0.0022(6)
C5 0.0209(7) 0.0164(7) 0.0214(7) -0.0028(6) 0.0028(6) 0.0006(6)
C6 0.0186(7) 0.0167(7) 0.0220(7) 0.0016(6) 0.0006(6) 0.0006(6)
C7 0.0214(7) 0.0199(7) 0.0201(7) 0.0027(6) -0.0006(6) 0.0004(6)
C8 0.0209(7) 0.0207(7) 0.0191(7) -0.0001(6) -0.0017(6) -0.0012(6)
C9 0.0262(8) 0.0260(8) 0.0203(8) 0.0022(7) 0.0011(6) -0.0042(7)
C10 0.0235(8) 0.0272(9) 0.0224(8) -0.0025(7) -0.0015(6) -0.0046(7)
C11 0.0319(9) 0.0304(9) 0.0226(8) 0.0007(7) -0.0049(7) 0.0060(7)
C12 0.0200(7) 0.0186(7) 0.0189(7) -0.0007(6) -0.0020(6) 0.0017(6)
C13 0.0279(9) 0.0196(8) 0.0276(8) 0.0036(7) -0.0051(7) 0.0002(7)
C14 0.0198(8) 0.0299(9) 0.0347(9) 0.0028(8) -0.0008(7) 0.0011(7)
C15 0.0329(9) 0.0295(9) 0.0246(8) -0.0038(7) -0.0077(7) 0.0100(8)
C16 0.0302(9) 0.0436(11) 0.0322(9) 0.0036(8) 0.0082(7) 0.0050(8)
C17 0.0292(9) 0.0474(11) 0.0280(9) 0.0020(8) 0.0019(7) 0.0008(8)
C18 0.0420(10) 0.0353(10) 0.0310(9) -0.0003(8) -0.0055(8) 0.0077(8)
C19 0.0311(14) 0.0154(12) 0.0346(16) 0.0056(11) 0.0004(12) 0.0028(9)
C20 0.0367(9) 0.0294(9) 0.0286(9) 0.0008(7) 0.0070(7) -0.0091(8)
C21 0.0402(10) 0.0492(11) 0.0414(10) -0.0117(9) 0.0171(8) -0.0113(9)
C22 0.0391(15) 0.0388(15) 0.0291(16) -0.0081(12) 0.0061(12) -0.0046(12)
C23 0.0476(11) 0.0341(10) 0.0350(10) -0.0140(8) 0.0142(9) -0.0128(9)

loop_
_atom_type_symbol
_atom_type_description
_atom_type_scat_dispersion_real
_atom_type_scat_dispersion_imag
_atom_type_scat_source
Li Li -0.0003 0.0001 'International Tables Vol C Tables 4.2.6.8 and 6.1.1.4'
O O 0.0106 0.0060 'International Tables Vol C Tables 4.2.6.8 and 6.1.1.4'
N N 0.0061 0.0033 'International Tables Vol C Tables 4.2.6.8 and 6.1.1.4'
C C 0.0033 0.0016 'International Tables Vol C Tables 4.2.6.8 and 6.1.1.4'
H H 0.0000 0.0000 'International Tables Vol C Tables 4.2.6.8 and 6.1.1.4'

loop_
_geom_angle_atom_site_label_1
_geom_angle_atom_site_label_2
_geom_angle_atom_site_label_3
_geom_angle
_geom_angle_site_symmetry_1
_geom_angle_site_symmetry_3
_geom_angle_publ_flag
O1 Li1 O3 120.12(13) . . ?
O1 Li1 O2 118.97(13) . . ?
O3 Li1 O2 99.58(11) . . ?
O1 Li1 N1 110.08(13) . 2_755 ?
O3 Li1 N1 108.65(12) . 2_755 ?
O2 Li1 N1 96.56(11) . 2_755 ?
C1 O1 Li1 165.83(12) . . ?
C19A O2 C16 102.2(5) . . ?
C19A O2 C19 22.3(5) . . ?
C16 O2 C19 109.69(14) . . ?
C19A O2 Li1 128.1(4) . . ?
C16 O2 Li1 128.00(12) . . ?
C19 O2 Li1 121.82(14) . . ?
C23 O3 C20 108.86(12) . . ?
C23 O3 Li1 114.23(12) . . ?
C20 O3 Li1 125.14(12) . . ?
C7 N1 Li1 152.37(13) . 2_745 ?
O1 C1 C2 120.99(12) . . ?
O1 C1 C3 120.68(12) . . ?
C2 C1 C3 118.33(12) . . ?
C6 C2 C1 119.20(12) . . ?
C6 C2 C8 120.68(12) . . ?
C1 C2 C8 120.12(12) . . ?
C4 C3 C1 119.41(12) . . ?
C4 C3 C12 120.50(12) . . ?
C1 C3 C12 120.07(12) . . ?
C3 C4 C5 121.73(13) . . ?
C3 C4 H4 120.4(8) . . ?
C5 C4 H4 117.8(8) . . ?
C6 C5 C4 119.34(12) . . ?
C6 C5 C7 119.88(13) . . ?
C4 C5 C7 120.78(13) . . ?
C2 C6 C5 121.99(13) . . ?
C2 C6 H6 120.8(8) . . ?
C5 C6 H6 117.3(8) . . ?
N1 C7 C5 178.16(15) . . ?
C9 C8 C11 107.30(12) . . ?
C9 C8 C2 110.59(11) . . ?
C11 C8 C2 111.93(12) . . ?
C9 C8 C10 109.82(12) . . ?
C11 C8 C10 107.12(12) . . ?
C2 C8 C10 109.98(11) . . ?
C8 C9 H9A 110.2(10) . . ?
C8 C9 H9B 112.0(10) . . ?
H9A C9 H9B 109.1(14) . . ?
C8 C9 H9C 111.7(10) . . ?
H9A C9 H9C 106.8(14) . . ?
H9B C9 H9C 106.8(13) . . ?
C8 C10 H10A 112.3(9) . . ?
C8 C10 H10B 110.3(9) . . ?
H10A C10 H10B 108.0(13) . . ?
C8 C10 H10C 110.4(10) . . ?
H10A C10 H10C 108.5(13) . . ?
H10B C10 H10C 107.1(13) . . ?
C8 C11 H11A 109.7(10) . . ?
C8 C11 H11B 112.3(9) . . ?
H11A C11 H11B 107.5(13) . . ?
C8 C11 H11C 112.1(9) . . ?
H11A C11 H11C 106.3(13) . . ?
H11B C11 H11C 108.6(13) . . ?
C13 C12 C15 106.99(12) . . ?
C13 C12 C14 110.91(12) . . ?
C15 C12 C14 106.81(12) . . ?
C13 C12 C3 109.30(11) . . ?
C15 C12 C3 112.53(12) . . ?
C14 C12 C3 110.26(12) . . ?
C12 C13 H13A 112.4(10) . . ?
C12 C13 H13B 110.0(10) . . ?
H13A C13 H13B 109.9(14) . . ?
C12 C13 H13C 111.2(10) . . ?
H13A C13 H13C 106.8(13) . . ?
H13B C13 H13C 106.3(13) . . ?
C12 C14 H14A 109.7(10) . . ?
C12 C14 H14B 112.1(9) . . ?
H14A C14 H14B 107.1(14) . . ?
C12 C14 H14C 110.1(10) . . ?
H14A C14 H14C 108.5(14) . . ?
H14B C14 H14C 109.2(13) . . ?
C12 C15 H15A 111.3(10) . . ?
C12 C15 H15B 109.6(10) . . ?
H15A C15 H15B 108.9(14) . . ?
C12 C15 H15C 112.4(10) . . ?
H15A C15 H15C 109.4(14) . . ?
H15B C15 H15C 105.1(14) . . ?
O2 C16 C17 105.06(13) . . ?
O2 C16 H16A 107.4(11) . . ?
C17 C16 H16A 109.6(11) . . ?
O2 C16 H16B 108.1(10) . . ?
C17 C16 H16B 115.6(10) . . ?
H16A C16 H16B 110.7(15) . . ?
C16 C17 C18 102.10(14) . . ?
C16 C17 H17A 108.8(11) . . ?
C18 C17 H17A 112.9(11) . . ?
C16 C17 H17B 111.4(10) . . ?
C18 C17 H17B 113.6(11) . . ?
H17A C17 H17B 107.9(15) . . ?
C19A C18 C19 21.6(4) . . ?
C19A C18 C17 100.6(4) . . ?
C19 C18 C17 103.64(16) . . ?
C19A C18 H18A 127.5(11) . . ?
C19 C18 H18A 108.2(11) . . ?
C17 C18 H18A 112.9(11) . . ?
C19A C18 H18B 94.5(13) . . ?
C19 C18 H18B 112.4(12) . . ?
C17 C18 H18B 111.1(12) . . ?
H18A C18 H18B 108.6(16) . . ?
O2 C19 C18 104.55(19) . . ?
O2 C19 H19A 110.8 . . ?
C18 C19 H19A 110.8 . . ?
O2 C19 H19B 110.8 . . ?
C18 C19 H19B 110.8 . . ?
H19A C19 H19B 108.9 . . ?
O3 C20 C21 106.12(13) . . ?
O3 C20 H20A 107.5(10) . . ?
C21 C20 H20A 114.6(10) . . ?
O3 C20 H20B 107.8(10) . . ?
C21 C20 H20B 112.2(10) . . ?
H20A C20 H20B 108.2(15) . . ?
C22A C21 C22 32.7(3) . . ?
C22A C21 C20 104.5(3) . . ?
C22 C21 C20 104.33(15) . . ?
C22A C21 H21A 79.3 . . ?
C22 C21 H21A 109.4 . . ?
C20 C21 H21A 110.8 . . ?
C22A C21 H21B 136.8 . . ?
C22 C21 H21B 112.3 . . ?
C20 C21 H21B 110.9 . . ?
H21A C21 H21B 109.0 . . ?
C23 C22 C21 103.56(18) . . ?
C23 C22 H22A 109.6 . . ?
C21 C22 H22A 109.7 . . ?
C23 C22 H22B 112.3 . . ?
C21 C22 H22B 112.3 . . ?
H22A C22 H22B 109.2 . . ?
O3 C23 C22A 103.8(3) . . ?
O3 C23 C22 107.67(15) . . ?
C22A C23 C22 32.7(3) . . ?
O3 C23 H23A 107.3(15) . . ?
C22A C23 H23A 81.3(15) . . ?
C22 C23 H23A 110.4(15) . . ?
O3 C23 H23B 109.5(15) . . ?
C22A C23 H23B 137.9(15) . . ?
C22 C23 H23B 110.3(15) . . ?
H23A C23 H23B 112(2) . . ?
O2 C19A C18 113.6(7) . . ?
O2 C19A H19C 108.9 . . ?
C18 C19A H19C 108.9 . . ?
O2 C19A H19D 108.9 . . ?
C18 C19A H19D 108.9 . . ?
H19C C19A H19D 107.7 . . ?
C21 C22A C23 107.8(4) . . ?
C21 C22A H22B 111.8 . . ?
C23 C22A H22B 111.4 . . ?
C21 C22A H22C 110.1 . . ?
C23 C22A H22C 110.1 . . ?
H22B C22A H22C 3.0 . . ?
C21 C22A H22D 110.1 . . ?
C23 C22A H22D 110.1 . . ?
H22B C22A H22D 105.5 . . ?
H22C C22A H22D 108.5 . . ?

loop_
_geom_bond_atom_site_label_1
_geom_bond_atom_site_label_2
_geom_bond_distance
_geom_bond_site_symmetry_2
_geom_bond_publ_flag
Li1 O1 1.806(3) . ?
Li1 O3 1.988(3) . ?
Li1 O2 2.044(3) . ?
Li1 N1 2.079(3) 2_755 ?
O1 C1 1.2832(16) . ?
O2 C19A 1.326(11) . ?
O2 C16 1.440(2) . ?
O2 C19 1.489(3) . ?
O3 C23 1.4413(19) . ?
O3 C20 1.4479(19) . ?
N1 C7 1.1523(18) . ?
N1 Li1 2.079(3) 2_745 ?
C1 C2 1.4523(19) . ?
C1 C3 1.4542(18) . ?
C2 C6 1.380(2) . ?
C2 C8 1.5394(19) . ?
C3 C4 1.3780(19) . ?
C3 C12 1.5375(19) . ?
C4 C5 1.4049(19) . ?
C4 H4 0.976(15) . ?
C5 C6 1.4013(19) . ?
C5 C7 1.426(2) . ?
C6 H6 0.997(15) . ?
C8 C9 1.533(2) . ?
C8 C11 1.536(2) . ?
C8 C10 1.539(2) . ?
C9 H9A 0.991(18) . ?
C9 H9B 0.990(18) . ?
C9 H9C 0.997(18) . ?
C10 H10A 0.973(17) . ?
C10 H10B 1.006(17) . ?
C10 H10C 0.997(17) . ?
C11 H11A 0.992(18) . ?
C11 H11B 1.018(18) . ?
C11 H11C 1.021(17) . ?
C12 C13 1.533(2) . ?
C12 C15 1.533(2) . ?
C12 C14 1.535(2) . ?
C13 H13A 0.974(18) . ?
C13 H13B 0.954(17) . ?
C13 H13C 1.001(18) . ?
C14 H14A 0.992(19) . ?
C14 H14B 0.998(17) . ?
C14 H14C 0.978(17) . ?
C15 H15A 0.986(19) . ?
C15 H15B 1.008(18) . ?
C15 H15C 1.020(18) . ?
C16 C17 1.514(2) . ?
C16 H16A 0.983(19) . ?
C16 H16B 0.991(18) . ?
C17 C18 1.520(3) . ?
C17 H17A 0.970(19) . ?
C17 H17B 0.995(18) . ?
C18 C19A 1.509(10) . ?
C18 C19 1.513(3) . ?
C18 H18A 0.997(19) . ?
C18 H18B 1.04(2) . ?
C19 H19A 0.9900 . ?
C19 H19B 0.9900 . ?
C20 C21 1.505(2) . ?
C20 H20A 0.987(19) . ?
C20 H20B 1.005(19) . ?
C21 C22A 1.454(6) . ?
C21 C22 1.498(3) . ?
C21 H21A 0.9900 . ?
C21 H21B 0.9900 . ?
C22 C23 1.494(3) . ?
C22 H22A 0.9900 . ?
C22 H22B 0.9900 . ?
C23 C22A 1.455(6) . ?
C23 H23A 1.00(3) . ?
C23 H23B 0.97(3) . ?
C19A H19C 0.9900 . ?
C19A H19D 0.9900 . ?
C22A H22B 1.0496 . ?
C22A H22C 0.9900 . ?
C22A H22D 0.9900 . ?

loop_
_geom_torsion_atom_site_label_1
_geom_torsion_atom_site_label_2
_geom_torsion_atom_site_label_3
_geom_torsion_atom_site_label_4
_geom_torsion
_geom_torsion_site_symmetry_1
_geom_torsion_site_symmetry_2
_geom_torsion_site_symmetry_3
_geom_torsion_site_symmetry_4
_geom_torsion_publ_flag
O3 Li1 O1 C1 -123.0(5) . . . . ?
O2 Li1 O1 C1 114.2(5) . . . . ?
N1 Li1 O1 C1 4.3(6) 2_755 . . . ?
O1 Li1 O2 C19A -130.4(7) . . . . ?
O3 Li1 O2 C19A 97.2(7) . . . . ?
N1 Li1 O2 C19A -13.1(7) 2_755 . . . ?
O1 Li1 O2 C16 67.0(2) . . . . ?
O3 Li1 O2 C16 -65.51(17) . . . . ?
N1 Li1 O2 C16 -175.74(13) 2_755 . . . ?
O1 Li1 O2 C19 -104.2(2) . . . . ?
O3 Li1 O2 C19 123.33(19) . . . . ?
N1 Li1 O2 C19 13.1(2) 2_755 . . . ?
O1 Li1 O3 C23 156.69(16) . . . . ?
O2 Li1 O3 C23 -71.57(16) . . . . ?
N1 Li1 O3 C23 28.76(18) 2_755 . . . ?
O1 Li1 O3 C20 -64.7(2) . . . . ?
O2 Li1 O3 C20 67.05(16) . . . . ?
N1 Li1 O3 C20 167.38(13) 2_755 . . . ?
Li1 O1 C1 C2 87.7(5) . . . . ?
Li1 O1 C1 C3 -91.7(5) . . . . ?
O1 C1 C2 C6 -178.37(12) . . . . ?
C3 C1 C2 C6 1.09(19) . . . . ?
O1 C1 C2 C8 1.40(19) . . . . ?
C3 C1 C2 C8 -179.14(12) . . . . ?
O1 C1 C3 C4 178.14(12) . . . . ?
C2 C1 C3 C4 -1.32(19) . . . . ?
O1 C1 C3 C12 -0.49(19) . . . . ?
C2 C1 C3 C12 -179.95(12) . . . . ?
C1 C3 C4 C5 0.6(2) . . . . ?
C12 C3 C4 C5 179.23(12) . . . . ?
C3 C4 C5 C6 0.4(2) . . . . ?
C3 C4 C5 C7 179.91(13) . . . . ?
C1 C2 C6 C5 -0.1(2) . . . . ?
C8 C2 C6 C5 -179.91(12) . . . . ?
C4 C5 C6 C2 -0.6(2) . . . . ?
C7 C5 C6 C2 179.85(13) . . . . ?
Li1 N1 C7 C5 17(5) 2_745 . . . ?
C6 C5 C7 N1 -25(5) . . . . ?
C4 C5 C7 N1 155(5) . . . . ?
C6 C2 C8 C9 -121.80(14) . . . . ?
C1 C2 C8 C9 58.43(16) . . . . ?
C6 C2 C8 C11 -2.22(18) . . . . ?
C1 C2 C8 C11 178.02(12) . . . . ?
C6 C2 C8 C10 116.74(14) . . . . ?
C1 C2 C8 C10 -63.03(16) . . . . ?
C4 C3 C12 C13 -115.19(14) . . . . ?
C1 C3 C12 C13 63.43(16) . . . . ?
C4 C3 C12 C15 3.52(18) . . . . ?
C1 C3 C12 C15 -177.86(13) . . . . ?
C4 C3 C12 C14 122.66(14) . . . . ?
C1 C3 C12 C14 -58.73(16) . . . . ?
C19A O2 C16 C17 41.0(5) . . . . ?
C19 O2 C16 C17 19.2(2) . . . . ?
Li1 O2 C16 C17 -152.83(14) . . . . ?
O2 C16 C17 C18 -35.23(18) . . . . ?
C16 C17 C18 C19A 16.1(5) . . . . ?
C16 C17 C18 C19 37.9(2) . . . . ?
C19A O2 C19 C18 -68.9(13) . . . . ?
C16 O2 C19 C18 4.9(3) . . . . ?
Li1 O2 C19 C18 177.48(15) . . . . ?
C19A C18 C19 O2 57.5(12) . . . . ?
C17 C18 C19 O2 -26.8(3) . . . . ?
C23 O3 C20 C21 11.6(2) . . . . ?
Li1 O3 C20 C21 -128.78(15) . . . . ?
O3 C20 C21 C22A 7.2(4) . . . . ?
O3 C20 C21 C22 -26.5(2) . . . . ?
C22A C21 C22 C23 -64.0(5) . . . . ?
C20 C21 C22 C23 30.7(3) . . . . ?
C20 O3 C23 C22A -25.8(4) . . . . ?
Li1 O3 C23 C22A 119.4(4) . . . . ?
C20 O3 C23 C22 8.0(2) . . . . ?
Li1 O3 C23 C22 153.2(2) . . . . ?
C21 C22 C23 O3 -24.3(3) . . . . ?
C21 C22 C23 C22A 63.8(5) . . . . ?
C16 O2 C19A C18 -31.5(8) . . . . ?
C19 O2 C19A C18 80.9(13) . . . . ?
Li1 O2 C19A C18 162.4(4) . . . . ?
C19 C18 C19A O2 -91.2(15) . . . . ?
C17 C18 C19A O2 9.2(9) . . . . ?
C22 C21 C22A C23 70.5(5) . . . . ?
C20 C21 C22A C23 -23.5(6) . . . . ?
O3 C23 C22A C21 30.6(6) . . . . ?
C22 C23 C22A C21 -70.8(5) . . . . ?
